data_2218638
loop_
_publ_author_name
'Ben Gharbia, Imen'
'Kefi, Riadh'
'El Glaoui, Meher'
'Jeanneau, Erwann'
'Ben Nasr, Cherif'

_publ_section_title
;
 4-(2,3-Dimethylphenyl)piperazin-1-ium chloride monohydrate
;
_journal_coeditor_code CF2207
_journal_issue 7
_journal_name_full 'Acta Crystallographica Section E'
_journal_page_first o1361
_journal_paper_doi 10.1107/S1600536808019016
_journal_volume 64
_journal_year 2008
_chemical_formula_iupac 'C12 H19 N2 +, Cl -, H2 O'
_chemical_formula_moiety 'C12 H19 N2 +, Cl -, H2 O'
_chemical_formula_sum 'C12 H21 Cl N2 O'
_chemical_formula_weight 244.76
_chemical_name_systematic
;
4-(2,3-Dimethylphenyl)piperazin-1-ium chloride monohydrate
;
_space_group_IT_number 2
_symmetry_cell_setting triclinic
_symmetry_space_group_name_Hall '-P 1'
_symmetry_space_group_name_H-M 'P -1'
_atom_sites_solution_hydrogens geom
_atom_sites_solution_primary direct
_cell_angle_alpha 72.733(2)
_cell_angle_beta 74.152(2)
_cell_angle_gamma 70.250(2)
_cell_formula_units_Z 2
_cell_length_a 7.5439(3)
_cell_length_b 9.4204(3)
_cell_length_c 10.4347(4)
_cell_measurement_reflns_used 2750
_cell_measurement_temperature 150
_cell_measurement_theta_max 27.878
_cell_measurement_theta_min 0.407
_cell_volume 654.05(4)
_computing_cell_refinement 'DENZO/SCALEPACK (Otwinowski & Minor, 1997)'
_computing_data_collection 'COLLECT (Nonius, 2001)'
_computing_data_reduction 'DENZO/SCALEPACK (Otwinowski & Minor, 1997)'
_computing_molecular_graphics 'DIAMOND (Brandenburg, 1998)'
_computing_publication_material 'CRYSTALS (Betteridge <i>et al.</i>,  2003)'
_computing_structure_refinement 'CRYSTALS (Betteridge <i>et al.</i>,  2003)'
_computing_structure_solution 'SIR97 (Altomare <i>et al.</i>,  1999)'
_diffrn_ambient_temperature 150
_diffrn_measured_fraction_theta_full 0.992
_diffrn_measured_fraction_theta_max 0.981
_diffrn_measurement_device 'Nonius KappaCCD'
_diffrn_measurement_device_type 'Nonius KappaCCD'
_diffrn_measurement_method '\f and \w'
_diffrn_radiation_monochromator graphite
_diffrn_radiation_type 'Mo K\a'
_diffrn_radiation_wavelength 0.71069
_diffrn_reflns_av_R_equivalents 0.016
_diffrn_reflns_limit_h_max 9
_diffrn_reflns_limit_h_min -9
_diffrn_reflns_limit_k_max 12
_diffrn_reflns_limit_k_min -12
_diffrn_reflns_limit_l_max 13
_diffrn_reflns_limit_l_min -13
_diffrn_reflns_number 5719
_diffrn_reflns_theta_full 25.115
_diffrn_reflns_theta_max 27.905
_diffrn_reflns_theta_min 2.083
_diffrn_standards_number 0
_exptl_absorpt_coefficient_mu 0.275
_exptl_absorpt_correction_type none
_exptl_crystal_colour colorless
_exptl_crystal_density_diffrn 1.243
_exptl_crystal_density_method 'not measured'
_exptl_crystal_description block
_exptl_crystal_F_000 264
_exptl_crystal_size_max 0.13
_exptl_crystal_size_mid 0.12
_exptl_crystal_size_min 0.09
_refine_diff_density_max 0.25
_refine_diff_density_min -0.20
_refine_ls_extinction_method None
_refine_ls_goodness_of_fit_ref 1.0986
_refine_ls_hydrogen_treatment constr
_refine_ls_matrix_type full
_refine_ls_number_parameters 145
_refine_ls_number_reflns 2491
_refine_ls_number_restraints 0
_refine_ls_R_factor_all 0.0440
_refine_ls_R_factor_gt 0.0358
_refine_ls_shift/su_max 0.000359
_refine_ls_structure_factor_coef F
_refine_ls_weighting_details
;
w = [1-(F~o~-F~c~)^2^/36\s^2^(F)]^2^/[0.443T~0~(x)+0.129T~1~(x)+0.131T~2~(x)]
where T~i~ are Chebychev polynomials and x = F~c~/F~max~
(Prince, 1982; Watkin, 1994)
;
_refine_ls_weighting_scheme calc
_refine_ls_wR_factor_all 0.0437
_refine_ls_wR_factor_gt 0.0361
_refine_ls_wR_factor_ref 0.0353
_reflns_number_gt 2601
_reflns_number_total 3073
_reflns_threshold_expression I>2\s(I)
_cod_data_source_file cf2207.cif
_cod_data_source_block I
_cod_depositor_comments
;
The following automatic conversions were performed:
'_symmetry_cell_setting' value 'Triclinic' changed to 'triclinic'
according to '/home/saulius/struct/CIF-dictionaries/cif_core.dic'
dictionary named 'cif_core.dic' version 2.4.1 from 2010-06-29.

Automatic conversion script
Id: cif_fix_enum 1527 2010-12-29 10:47:43Z saulius 

The following automatic conversions were performed:

'_symmetry_cell_setting' value 'Triclinic' changed to 'triclinic'
according to /home/saulius/struct/CIF-dictionaries/cif_core.dic
dictionary named 'cif_core.dic' version 2.4.1 from 2010-06-29.

Automatic conversion script
Id: cif_fix_values 1715 2011-07-08 13:25:40Z adriana 
;
_cod_original_sg_symbol_H-M 'P -1 '
_cod_original_formula_sum 'C12 H21 Cl1 N2 O1'
_cod_database_code 2218638

loop_
_symmetry_equiv_pos_as_xyz
x,y,z
-x,-y,-z

loop_
_atom_site_type_symbol
_atom_site_label
_atom_site_fract_x
_atom_site_fract_y
_atom_site_fract_z
_atom_site_U_iso_or_equiv
_atom_site_adp_type
_atom_site_occupancy
C C1 -0.09326(17) 0.26100(14) 0.53871(13) 0.0211 Uani 1.0000
C C2 -0.08069(18) 0.18226(14) 0.67481(13) 0.0224 Uani 1.0000
C C3 -0.24822(19) 0.15986(14) 0.76843(13) 0.0243 Uani 1.0000
C C4 -0.42381(18) 0.21709(15) 0.72522(14) 0.0270 Uani 1.0000
C C5 -0.43454(18) 0.29399(16) 0.59077(14) 0.0285 Uani 1.0000
C C6 -0.26999(18) 0.31526(15) 0.49687(13) 0.0255 Uani 1.0000
C C7 0.18840(18) 0.14963(15) 0.38467(14) 0.0276 Uani 1.0000
C C8 0.38588(19) 0.16564(16) 0.30991(15) 0.0313 Uani 1.0000
C C9 0.24578(19) 0.45044(15) 0.26085(13) 0.0260 Uani 1.0000
C C10 0.05184(17) 0.42554(14) 0.33543(13) 0.0230 Uani 1.0000
C C11 0.1080(2) 0.12337(17) 0.72288(15) 0.0320 Uani 1.0000
C C12 -0.2398(2) 0.07656(18) 0.91485(14) 0.0353 Uani 1.0000
Cl Cl1 0.77820(5) 0.34324(4) 0.11653(4) 0.0340 Uani 1.0000
O O1 0.78625(14) 0.68790(12) 0.00994(10) 0.0353 Uani 1.0000
N N1 0.07922(14) 0.28419(12) 0.44468(11) 0.0216 Uani 1.0000
N N2 0.36750(15) 0.31276(13) 0.20308(12) 0.0278 Uani 1.0000
H H1 0.7848 0.5995 0.0526 0.0528 Uiso 1.0000
H H2 0.9007 0.6873 -0.0182 0.0528 Uiso 1.0000
H H3 0.4845 0.3270 0.1661 0.0430 Uiso 1.0000
H H4 0.3144 0.3085 0.1358 0.0437 Uiso 1.0000
H H5 -0.5385 0.2058 0.7916 0.0322 Uiso 1.0000
H H6 -0.5565 0.3352 0.5610 0.0341 Uiso 1.0000
H H7 -0.2770 0.3659 0.4045 0.0295 Uiso 1.0000
H H8 0.1198 0.1410 0.3200 0.0321 Uiso 1.0000
H H9 0.2040 0.0561 0.4575 0.0315 Uiso 1.0000
H H10 0.4588 0.0790 0.2644 0.0369 Uiso 1.0000
H H11 0.4582 0.1695 0.3749 0.0356 Uiso 1.0000
H H12 0.3114 0.4642 0.3220 0.0314 Uiso 1.0000
H H13 0.2299 0.5429 0.1850 0.0309 Uiso 1.0000
H H14 -0.0266 0.5162 0.3773 0.0269 Uiso 1.0000
H H15 -0.0141 0.4180 0.2684 0.0273 Uiso 1.0000
H H16 0.2087 0.1594 0.6514 0.0467 Uiso 1.0000
H H17 0.1484 0.0098 0.7464 0.0473 Uiso 1.0000
H H18 0.0940 0.1606 0.8047 0.0484 Uiso 1.0000
H H19 -0.1476 -0.0282 0.9197 0.0537 Uiso 1.0000
H H20 -0.2011 0.1364 0.9587 0.0526 Uiso 1.0000
H H21 -0.3671 0.0679 0.9639 0.0532 Uiso 1.0000

loop_
_atom_site_aniso_label
_atom_site_aniso_U_11
_atom_site_aniso_U_22
_atom_site_aniso_U_33
_atom_site_aniso_U_12
_atom_site_aniso_U_13
_atom_site_aniso_U_23
C1 0.0204(5) 0.0193(5) 0.0239(6) -0.0065(4) -0.0025(4) -0.0057(5)
C2 0.0250(6) 0.0184(5) 0.0251(6) -0.0079(5) -0.0054(5) -0.0040(5)
C3 0.0289(6) 0.0211(6) 0.0243(6) -0.0104(5) -0.0022(5) -0.0059(5)
C4 0.0243(6) 0.0269(6) 0.0298(7) -0.0099(5) 0.0020(5) -0.0098(5)
C5 0.0213(6) 0.0308(7) 0.0331(7) -0.0073(5) -0.0039(5) -0.0081(6)
C6 0.0231(6) 0.0273(6) 0.0250(6) -0.0079(5) -0.0040(5) -0.0040(5)
C7 0.0241(6) 0.0215(6) 0.0347(7) -0.0077(5) 0.0025(5) -0.0088(5)
C8 0.0229(6) 0.0274(7) 0.0392(8) -0.0073(5) 0.0025(5) -0.0088(6)
C9 0.0289(6) 0.0260(6) 0.0255(6) -0.0128(5) -0.0024(5) -0.0061(5)
C10 0.0236(6) 0.0224(6) 0.0220(6) -0.0081(5) -0.0026(5) -0.0034(5)
C11 0.0286(7) 0.0337(7) 0.0317(7) -0.0115(6) -0.0113(5) 0.0038(6)
C12 0.0452(8) 0.0378(8) 0.0246(7) -0.0210(7) -0.0034(6) -0.0016(6)
Cl1 0.02788(17) 0.0430(2) 0.03519(18) -0.01831(14) -0.00224(13) -0.00861(14)
O1 0.0303(5) 0.0377(6) 0.0367(5) -0.0128(4) 0.0007(4) -0.0094(4)
N1 0.0205(5) 0.0191(5) 0.0234(5) -0.0059(4) -0.0013(4) -0.0044(4)
N2 0.0229(5) 0.0332(6) 0.0291(6) -0.0136(4) 0.0028(4) -0.0101(5)

loop_
_atom_type_symbol
_atom_type_scat_dispersion_real
_atom_type_scat_dispersion_imag
_atom_type_scat_source
C 0.0033 0.0016 'International Tables Vol C 4.2.6.8 and 6.1.1.4'
H 0.0000 0.0000 'International Tables Vol C 4.2.6.8 and 6.1.1.4'
N 0.0061 0.0033 'International Tables Vol C 4.2.6.8 and 6.1.1.4'
O 0.0106 0.0060 'International Tables Vol C 4.2.6.8 and 6.1.1.4'
Cl 0.1484 0.1585 'International Tables Vol C 4.2.6.8 and 6.1.1.4'
Zn 0.2839 1.4301 'International Tables Vol C 4.2.6.8 and 6.1.1.4'

loop_
_geom_angle_atom_site_label_1
_geom_angle_atom_site_label_2
_geom_angle_atom_site_label_3
_geom_angle
_geom_angle_publ_flag
C10 C9 N2 109.56(10) no
C10 C9 H12 111.0 no
N2 C9 H12 108.8 no
C10 C9 H13 110.3 no
N2 C9 H13 108.5 no
H12 C9 H13 108.6 no
C9 C10 N1 109.41(10) no
C9 C10 H14 109.0 no
N1 C10 H14 108.9 no
C9 C10 H15 108.6 no
N1 C10 H15 111.3 no
H14 C10 H15 109.6 no
C8 C7 N1 110.04(10) no
C8 C7 H9 108.4 no
N1 C7 H9 109.2 no
C8 C7 H8 109.4 no
N1 C7 H8 110.2 no
H9 C7 H8 109.5 no
C7 C8 N2 109.88(11) no
C7 C8 H11 110.1 no
N2 C8 H11 107.8 no
C7 C8 H10 111.2 no
N2 C8 H10 108.0 no
H11 C8 H10 109.9 no
C6 C1 C2 120.31(11) no
C6 C1 N1 121.24(11) no
C2 C1 N1 118.45(11) no
C1 C6 C5 119.86(12) no
C1 C6 H7 119.9 no
C5 C6 H7 120.2 no
C6 C5 C4 120.27(12) no
C6 C5 H6 118.9 no
C4 C5 H6 120.8 no
C5 C4 C3 120.72(12) no
C5 C4 H5 120.5 no
C3 C4 H5 118.7 no
C4 C3 C2 119.63(12) no
C4 C3 C12 119.84(12) no
C2 C3 C12 120.53(12) no
C3 C2 C1 119.20(11) no
C3 C2 C11 119.40(12) no
C1 C2 C11 121.39(11) no
C3 C12 H21 109.5 no
C3 C12 H20 109.5 no
H21 C12 H20 107.6 no
C3 C12 H19 110.4 no
H21 C12 H19 109.8 no
H20 C12 H19 109.9 no
C2 C11 H18 109.7 no
C2 C11 H16 110.8 no
H18 C11 H16 109.0 no
C2 C11 H17 110.4 no
H18 C11 H17 108.5 no
H16 C11 H17 108.4 no
H1 O1 H2 107.1 no
C7 N1 C10 109.62(10) no
C7 N1 C1 112.16(9) no
C10 N1 C1 115.19(10) no
C9 N2 C8 112.04(10) no
C9 N2 H3 107.5 no
C8 N2 H3 109.3 no
C9 N2 H4 108.6 no
C8 N2 H4 110.2 no
H3 N2 H4 109.1 no

loop_
_geom_bond_atom_site_label_1
_geom_bond_atom_site_label_2
_geom_bond_distance
_geom_bond_publ_flag
C9 C10 1.5176(17) no
C9 N2 1.4986(17) no
C9 H12 0.966 no
C9 H13 0.985 no
C10 N1 1.4686(16) no
C10 H14 1.005 no
C10 H15 0.993 no
C7 C8 1.5159(17) no
C7 N1 1.4701(16) no
C7 H9 0.974 no
C7 H8 0.991 no
C8 N2 1.4900(18) no
C8 H11 0.995 no
C8 H10 0.989 no
C1 C6 1.3979(17) no
C1 C2 1.4060(17) no
C1 N1 1.4391(15) no
C6 C5 1.3886(18) no
C6 H7 0.947 no
C5 C4 1.3851(19) no
C5 H6 0.968 no
C4 C3 1.3957(19) no
C4 H5 0.965 no
C3 C2 1.4070(17) no
C3 C12 1.5038(19) no
C2 C11 1.5090(17) no
C12 H21 0.975 no
C12 H20 0.974 no
C12 H19 0.993 no
C11 H18 0.983 no
C11 H16 0.981 no
C11 H17 0.981 no
O1 H1 0.822 no
O1 H2 0.831 no
N2 H3 0.900 no
N2 H4 0.914 no

loop_
_geom_hbond_atom_site_label_D
_geom_hbond_atom_site_label_H
_geom_hbond_atom_site_label_A
_geom_hbond_site_symmetry_A
_geom_hbond_distance_DH
_geom_hbond_distance_HA
_geom_hbond_distance_DA
_geom_hbond_angle_DHA
_geom_hbond_publ_flag
N2 H3 Cl1 . 0.90 2.18 3.0690(10) 169 yes
N2 H4 O1 2_665 0.91 1.86 2.776(2) 175 yes
O1 H1 Cl1 . 0.82 2.32 3.1200(10) 165 yes
O1 H2 Cl1 2_765 0.83 2.31 3.1360(10) 171 yes
C10 H15 Cl1 1_455 0.99 2.87 3.8460(10) 168 yes
C12 H20 Cl1 1_456 0.97 2.84 3.779(3) 161 yes
C12 H19 O1 1_446 0.99 2.73 3.448(2) 130 yes

loop_
_cod_related_entry_id
_cod_related_entry_database
_cod_related_entry_code
1 ChemSpider 30655520
